data_2214235
loop_
_publ_author_name
'Zhe An'
'Jing Huang'
'Wei Qi'

_publ_section_title
;Diaquabis[1-ethyl-6-fluoro-7-(4-methylpiperazin-4-yl)-4-oxo-1,4-dihydroquinoline-3-carboxylato]cobalt(II)
 octahydrate
;
_journal_coeditor_code HB2455
_journal_issue 7
_journal_name_full 'Acta Crystallographica Section E'
_journal_page_first m2009
_journal_page_last m2009
_journal_paper_doi 10.1107/S1600536807030681
_journal_volume 63
_journal_year 2007
_chemical_formula_iupac '[Co (C17 H19 F N3 O3)2 (H2 O)2], 8H2 O'
_chemical_formula_moiety 'C34 H42 Co F2 N6 O8, 8(H2 O)'
_chemical_formula_sum 'C34 H58 Co F2 N6 O16'
_chemical_formula_weight 903.79
_chemical_name_systematic
;
Diaquabis[1-ethyl-6-fluoro-7-(4-methylpiperazin-4-yl)-4-oxo-1,4-
dihydroquinoline-3-carboxylato]cobalt(II) octahydrate
;
_space_group_IT_number 2
_symmetry_cell_setting triclinic
_symmetry_space_group_name_Hall '-P 1'
_symmetry_space_group_name_H-M 'P -1'
_atom_sites_solution_hydrogens mixed
_atom_sites_solution_primary direct
_atom_sites_solution_secondary difmap
_audit_creation_method SHELXL97
_cell_angle_alpha 73.287(5)
_cell_angle_beta 72.040(5)
_cell_angle_gamma 85.603(5)
_cell_formula_units_Z 1
_cell_length_a 8.889(5)
_cell_length_b 10.231(5)
_cell_length_c 12.911(5)
_cell_measurement_reflns_used 2882
_cell_measurement_temperature 295(2)
_cell_measurement_theta_max 25.00
_cell_measurement_theta_min 1.74
_cell_volume 1069.7(9)
_computing_cell_refinement 'SAINT (Bruker, 1998)'
_computing_data_collection 'SMART (Bruker, 1998)'
_computing_data_reduction SAINT
_computing_molecular_graphics 'SHELXTL (Bruker, 1998)'
_computing_publication_material SHELXTL
_computing_structure_refinement 'SHELXL97 (Sheldrick, 1997)'
_computing_structure_solution 'SHELXS97 (Sheldrick, 1997)'
_diffrn_ambient_temperature 295(2)
_diffrn_measured_fraction_theta_full 0.995
_diffrn_measured_fraction_theta_max 0.995
_diffrn_measurement_device_type 'Bruker SMART CCD'
_diffrn_measurement_method \w
_diffrn_radiation_monochromator graphite
_diffrn_radiation_source 'fine-focus sealed tube'
_diffrn_radiation_type MoK\a
_diffrn_radiation_wavelength 0.71069
_diffrn_reflns_av_R_equivalents 0.0147
_diffrn_reflns_av_sigmaI/netI 0.0289
_diffrn_reflns_limit_h_max 10
_diffrn_reflns_limit_h_min -6
_diffrn_reflns_limit_k_max 11
_diffrn_reflns_limit_k_min -12
_diffrn_reflns_limit_l_max 15
_diffrn_reflns_limit_l_min -15
_diffrn_reflns_number 5428
_diffrn_reflns_theta_full 25.00
_diffrn_reflns_theta_max 25.00
_diffrn_reflns_theta_min 1.73
_exptl_absorpt_coefficient_mu 0.484
_exptl_absorpt_correction_T_max 0.922
_exptl_absorpt_correction_T_min 0.853
_exptl_absorpt_correction_type multi-scan
_exptl_absorpt_process_details '(SADABS; Sheldrick, 1996)'
_exptl_crystal_colour pink
_exptl_crystal_density_diffrn 1.403
_exptl_crystal_density_method 'not measured'
_exptl_crystal_description block
_exptl_crystal_F_000 477
_exptl_crystal_size_max 0.34
_exptl_crystal_size_mid 0.26
_exptl_crystal_size_min 0.17
_refine_diff_density_max 0.476
_refine_diff_density_min -0.371
_refine_ls_extinction_method none
_refine_ls_goodness_of_fit_ref 1.098
_refine_ls_hydrogen_treatment mixed
_refine_ls_matrix_type full
_refine_ls_number_parameters 300
_refine_ls_number_reflns 3756
_refine_ls_number_restraints 15
_refine_ls_restrained_S_all 1.097
_refine_ls_R_factor_all 0.0384
_refine_ls_R_factor_gt 0.0338
_refine_ls_shift/su_max 0.000
_refine_ls_shift/su_mean 0.000
_refine_ls_structure_factor_coef Fsqd
_refine_ls_weighting_details 'calc w=1/[\s^2^(Fo^2^)+(0.055P)^2^+0.3439P] where P=(Fo^2^+2Fc^2^)/3'
_refine_ls_weighting_scheme calc
_refine_ls_wR_factor_gt 0.0924
_refine_ls_wR_factor_ref 0.1033
_reflns_number_gt 3380
_reflns_number_total 3756
_reflns_threshold_expression I>2\s(I)
_cod_data_source_file hb2455.cif
_cod_data_source_block I
_cod_depositor_comments
;
The following automatic conversions were performed:

'_atom_sites_solution_hydrogens' value 'difmap and geom' was changed
to 'mixed'.

Automatic conversion script
Id: cif_fix_values 6452 2018-10-05 10:23:21Z andrius 
;
_cod_database_code 2214235
_cod_database_fobs_code 2214235

loop_
_symmetry_equiv_pos_as_xyz
'x, y, z'
'-x, -y, -z'

loop_
_atom_site_type_symbol
_atom_site_label
_atom_site_fract_x
_atom_site_fract_y
_atom_site_fract_z
_atom_site_U_iso_or_equiv
_atom_site_adp_type
_atom_site_calc_flag
_atom_site_refinement_flags
_atom_site_occupancy
Co Co1 0.5000 0.5000 0.0000 0.02908(14) Uani d S 1
C C1 0.5131(2) 0.2447(2) 0.19334(17) 0.0301(4) Uani d . 1
C C2 0.4572(2) 0.3295(2) 0.27595(16) 0.0283(4) Uani d . 1
C C3 0.4449(2) 0.2636(2) 0.38738(17) 0.0307(4) Uani d . 1
H H3 0.4774 0.1733 0.4036 0.037 Uiso calc R 1
C C4 0.3317(2) 0.45088(19) 0.45597(16) 0.0273(4) Uani d . 1
C C5 0.2592(2) 0.5077(2) 0.54588(16) 0.0296(4) Uani d . 1
H H5 0.2524 0.4571 0.6197 0.036 Uiso calc R 1
C C6 0.1977(2) 0.6377(2) 0.52631(16) 0.0296(4) Uani d . 1
C C7 0.2172(3) 0.7112(2) 0.41160(18) 0.0347(5) Uani d . 1
C C8 0.2845(2) 0.6589(2) 0.32356(17) 0.0328(4) Uani d . 1
H H8 0.2920 0.7108 0.2500 0.039 Uiso calc R 1
C C9 0.3434(2) 0.52531(19) 0.34378(16) 0.0273(4) Uani d . 1
C C10 0.4125(2) 0.4693(2) 0.24821(16) 0.0274(4) Uani d . 1
C C11 0.3830(3) 0.2310(2) 0.58984(17) 0.0361(5) Uani d . 1
H H11A 0.4012 0.2874 0.6338 0.043 Uiso calc R 1
H H11B 0.4663 0.1640 0.5843 0.043 Uiso calc R 1
C C12 0.2252(4) 0.1581(3) 0.6505(2) 0.0605(7) Uani d . 1
H H12A 0.1427 0.2241 0.6585 0.091 Uiso calc R 1
H H12B 0.2258 0.1022 0.7242 0.091 Uiso calc R 1
H H12C 0.2069 0.1018 0.6075 0.091 Uiso calc R 1
C C13 0.1324(2) 0.6346(2) 0.72586(17) 0.0333(4) Uani d . 1
H H13A 0.2394 0.6045 0.7229 0.040 Uiso calc R 1
H H13B 0.0627 0.5552 0.7595 0.040 Uiso calc R 1
C C14 0.0828(3) 0.7342(2) 0.79736(18) 0.0399(5) Uani d . 1
H H14A 0.0900 0.6906 0.8730 0.048 Uiso calc R 1
H H14B 0.1540 0.8127 0.7642 0.048 Uiso calc R 1
C C15 -0.0391(3) 0.7464(2) 0.61697(19) 0.0386(5) Uani d . 1
H H15A -0.1096 0.6675 0.6488 0.046 Uiso calc R 1
H H15B -0.0455 0.7914 0.5413 0.046 Uiso calc R 1
C C16 -0.0896(3) 0.8433(2) 0.68983(19) 0.0393(5) Uani d . 1
H H16A -0.0223 0.9242 0.6556 0.047 Uiso calc R 1
H H16B -0.1975 0.8713 0.6937 0.047 Uiso calc R 1
C C17 -0.1262(4) 0.8792(3) 0.8708(2) 0.0576(7) Uani d . 1
H H17A -0.0605 0.9595 0.8328 0.086 Uiso calc R 1
H H17B -0.1137 0.8398 0.9446 0.086 Uiso calc R 1
H H17C -0.2348 0.9033 0.8782 0.086 Uiso calc R 1
F F1 0.16971(19) 0.84283(13) 0.38897(11) 0.0547(4) Uani d . 1
N N1 0.3904(2) 0.31782(16) 0.47450(13) 0.0301(4) Uani d . 1
N N2 0.12440(19) 0.70204(17) 0.61093(14) 0.0304(4) Uani d . 1
N N3 -0.0797(2) 0.77955(18) 0.80430(15) 0.0380(4) Uani d . 1
O O1 0.53493(18) 0.30345(14) 0.08824(12) 0.0374(3) Uani d . 1
O O2 0.5324(2) 0.12126(15) 0.23227(13) 0.0464(4) Uani d . 1
O O3 0.42376(18) 0.54564(14) 0.14985(11) 0.0358(3) Uani d . 1
O O1W 0.6676(2) 0.14217(17) 0.94617(14) 0.0480(4) Uani d D 1
O O2W 0.7499(2) 0.66234(18) 0.16054(15) 0.0491(4) Uani d D 1
O O3W 0.5779(2) 0.90613(18) 0.13899(16) 0.0523(4) Uani d D 1
O O4W 0.9208(2) 0.3290(2) 0.9021(2) 0.0768(7) Uani d D 1
O O5W 0.74297(18) 0.55369(16) -0.02246(13) 0.0414(4) Uani d D 1
H H4W1 0.867(2) 0.263(2) 0.904(2) 0.062 Uiso d D 1
H H3W1 0.493(2) 0.889(3) 0.128(2) 0.062 Uiso d D 1
H H3W2 0.561(3) 0.969(2) 0.172(2) 0.062 Uiso d D 1
H H1W1 0.628(3) 0.1962(19) 0.9860(18) 0.062 Uiso d D 1
H H1W2 0.680(3) 0.0644(14) 0.9890(18) 0.062 Uiso d D 1
H H2W1 0.708(3) 0.7396(15) 0.151(2) 0.062 Uiso d D 1
H H2W2 0.752(3) 0.627(2) 0.1088(18) 0.062 Uiso d D 1
H H5W1 0.781(3) 0.6243(15) -0.0782(16) 0.062 Uiso d D 1
H H5W2 0.792(3) 0.4842(15) -0.041(2) 0.062 Uiso d D 1
H H4W2 1.0178(12) 0.314(2) 0.884(2) 0.062 Uiso d D 1

loop_
_atom_site_aniso_label
_atom_site_aniso_U_11
_atom_site_aniso_U_22
_atom_site_aniso_U_33
_atom_site_aniso_U_12
_atom_site_aniso_U_13
_atom_site_aniso_U_23
Co1 0.0346(2) 0.0295(2) 0.0213(2) 0.00173(15) -0.00322(15) -0.01031(15)
C1 0.0304(10) 0.0307(11) 0.0299(11) 0.0019(8) -0.0058(8) -0.0135(9)
C2 0.0277(10) 0.0298(10) 0.0279(10) 0.0008(8) -0.0054(8) -0.0119(8)
C3 0.0336(11) 0.0263(10) 0.0323(11) 0.0036(8) -0.0083(9) -0.0110(8)
C4 0.0281(10) 0.0274(10) 0.0265(10) -0.0013(8) -0.0063(8) -0.0093(8)
C5 0.0332(11) 0.0311(10) 0.0228(9) -0.0004(8) -0.0051(8) -0.0083(8)
C6 0.0300(10) 0.0328(10) 0.0257(10) -0.0007(8) -0.0041(8) -0.0119(8)
C7 0.0434(12) 0.0265(10) 0.0310(11) 0.0065(9) -0.0073(9) -0.0091(8)
C8 0.0412(12) 0.0307(11) 0.0226(10) 0.0004(9) -0.0057(8) -0.0058(8)
C9 0.0291(10) 0.0272(10) 0.0245(10) -0.0018(8) -0.0039(8) -0.0093(8)
C10 0.0263(10) 0.0306(10) 0.0248(10) -0.0028(8) -0.0044(8) -0.0095(8)
C11 0.0495(13) 0.0325(11) 0.0284(11) 0.0055(9) -0.0165(9) -0.0078(9)
C12 0.0781(19) 0.0554(16) 0.0415(14) -0.0244(14) -0.0235(14) 0.0088(12)
C13 0.0349(11) 0.0365(11) 0.0264(10) 0.0047(9) -0.0061(8) -0.0103(8)
C14 0.0455(13) 0.0460(13) 0.0294(11) -0.0001(10) -0.0080(10) -0.0158(10)
C15 0.0357(11) 0.0454(13) 0.0379(12) 0.0105(10) -0.0116(9) -0.0185(10)
C16 0.0369(12) 0.0361(12) 0.0402(12) 0.0077(9) -0.0033(9) -0.0139(10)
C17 0.0745(18) 0.0459(14) 0.0454(14) 0.0048(13) 0.0045(13) -0.0272(12)
F1 0.0874(11) 0.0312(7) 0.0354(7) 0.0207(7) -0.0088(7) -0.0094(6)
N1 0.0369(9) 0.0278(8) 0.0248(8) 0.0038(7) -0.0082(7) -0.0082(7)
N2 0.0307(9) 0.0346(9) 0.0254(8) 0.0057(7) -0.0046(7) -0.0129(7)
N3 0.0420(10) 0.0338(9) 0.0326(9) 0.0018(8) 0.0026(8) -0.0157(8)
O1 0.0512(9) 0.0331(8) 0.0268(8) 0.0062(7) -0.0065(6) -0.0137(6)
O2 0.0740(11) 0.0291(8) 0.0368(8) 0.0121(7) -0.0158(8) -0.0143(7)
O3 0.0518(9) 0.0302(7) 0.0214(7) 0.0047(6) -0.0051(6) -0.0086(6)
O1W 0.0664(11) 0.0362(9) 0.0383(9) 0.0063(8) -0.0065(8) -0.0170(7)
O2W 0.0560(11) 0.0459(10) 0.0481(10) 0.0083(8) -0.0200(8) -0.0141(8)
O3W 0.0652(12) 0.0428(10) 0.0590(11) 0.0121(8) -0.0257(9) -0.0248(8)
O4W 0.0406(10) 0.0666(14) 0.1171(19) -0.0018(9) -0.0131(12) -0.0269(13)
O5W 0.0394(9) 0.0383(8) 0.0421(9) -0.0033(7) -0.0068(7) -0.0096(7)

loop_
_atom_type_symbol
_atom_type_description
_atom_type_scat_dispersion_real
_atom_type_scat_dispersion_imag
_atom_type_scat_source
C C 0.0033 0.0016 'International Tables Vol C Tables 4.2.6.8 and 6.1.1.4'
H H 0.0000 0.0000 'International Tables Vol C Tables 4.2.6.8 and 6.1.1.4'
N N 0.0061 0.0033 'International Tables Vol C Tables 4.2.6.8 and 6.1.1.4'
O O 0.0106 0.0060 'International Tables Vol C Tables 4.2.6.8 and 6.1.1.4'
F F 0.0171 0.0103 'International Tables Vol C Tables 4.2.6.8 and 6.1.1.4'
Co Co 0.3494 0.9721 'International Tables Vol C Tables 4.2.6.8 and 6.1.1.4'

loop_
_geom_angle_atom_site_label_1
_geom_angle_atom_site_label_2
_geom_angle_atom_site_label_3
_geom_angle_site_symmetry_1
_geom_angle_site_symmetry_3
_geom_angle
O3 Co1 O3 2_665 . 180.0
O3 Co1 O1 2_665 . 92.09(6)
O3 Co1 O1 . . 87.91(6)
O3 Co1 O1 2_665 2_665 87.91(6)
O3 Co1 O1 . 2_665 92.09(6)
O1 Co1 O1 . 2_665 180.0
O3 Co1 O5W 2_665 . 88.65(6)
O3 Co1 O5W . . 91.35(6)
O1 Co1 O5W . . 90.07(6)
O1 Co1 O5W 2_665 . 89.93(6)
O3 Co1 O5W 2_665 2_665 91.35(6)
O3 Co1 O5W . 2_665 88.65(6)
O1 Co1 O5W . 2_665 89.93(6)
O1 Co1 O5W 2_665 2_665 90.07(6)
O5W Co1 O5W . 2_665 180.0
O2 C1 O1 . . 123.93(18)
O2 C1 C2 . . 117.69(18)
O1 C1 C2 . . 118.37(17)
C3 C2 C10 . . 118.28(17)
C3 C2 C1 . . 116.25(17)
C10 C2 C1 . . 125.44(17)
N1 C3 C2 . . 125.78(18)
N1 C3 H3 . . 117.1
C2 C3 H3 . . 117.1
N1 C4 C5 . . 121.73(17)
N1 C4 C9 . . 117.70(17)
C5 C4 C9 . . 120.55(18)
C6 C5 C4 . . 120.95(18)
C6 C5 H5 . . 119.5
C4 C5 H5 . . 119.5
C5 C6 N2 . . 124.57(18)
C5 C6 C7 . . 116.71(17)
N2 C6 C7 . . 118.67(18)
C8 C7 F1 . . 118.16(18)
C8 C7 C6 . . 123.67(18)
F1 C7 C6 . . 118.13(17)
C7 C8 C9 . . 119.53(18)
C7 C8 H8 . . 120.2
C9 C8 H8 . . 120.2
C4 C9 C8 . . 118.51(17)
C4 C9 C10 . . 122.62(17)
C8 C9 C10 . . 118.87(17)
O3 C10 C2 . . 126.05(18)
O3 C10 C9 . . 118.16(18)
C2 C10 C9 . . 115.76(17)
N1 C11 C12 . . 112.06(18)
N1 C11 H11A . . 109.2
C12 C11 H11A . . 109.2
N1 C11 H11B . . 109.2
C12 C11 H11B . . 109.2
H11A C11 H11B . . 107.9
C11 C12 H12A . . 109.5
C11 C12 H12B . . 109.5
H12A C12 H12B . . 109.5
C11 C12 H12C . . 109.5
H12A C12 H12C . . 109.5
H12B C12 H12C . . 109.5
N2 C13 C14 . . 109.25(17)
N2 C13 H13A . . 109.8
C14 C13 H13A . . 109.8
N2 C13 H13B . . 109.8
C14 C13 H13B . . 109.8
H13A C13 H13B . . 108.3
N3 C14 C13 . . 110.74(17)
N3 C14 H14A . . 109.5
C13 C14 H14A . . 109.5
N3 C14 H14B . . 109.5
C13 C14 H14B . . 109.5
H14A C14 H14B . . 108.1
N2 C15 C16 . . 110.02(18)
N2 C15 H15A . . 109.7
C16 C15 H15A . . 109.7
N2 C15 H15B . . 109.7
C16 C15 H15B . . 109.7
H15A C15 H15B . . 108.2
N3 C16 C15 . . 111.24(18)
N3 C16 H16A . . 109.4
C15 C16 H16A . . 109.4
N3 C16 H16B . . 109.4
C15 C16 H16B . . 109.4
H16A C16 H16B . . 108.0
N3 C17 H17A . . 109.5
N3 C17 H17B . . 109.5
H17A C17 H17B . . 109.5
N3 C17 H17C . . 109.5
H17A C17 H17C . . 109.5
H17B C17 H17C . . 109.5
C3 N1 C4 . . 119.52(16)
C3 N1 C11 . . 118.58(16)
C4 N1 C11 . . 121.75(16)
C6 N2 C13 . . 117.51(16)
C6 N2 C15 . . 115.44(16)
C13 N2 C15 . . 109.06(16)
C16 N3 C14 . . 109.00(16)
C16 N3 C17 . . 109.03(18)
C14 N3 C17 . . 110.79(19)
C1 O1 Co1 . . 132.96(12)
C10 O3 Co1 . . 129.04(13)
H1W1 O1W H1W2 . . 109.4(15)
H2W1 O2W H2W2 . . 112.1(16)
H3W1 O3W H3W2 . . 109.2(15)
H4W1 O4W H4W2 . . 112.0(16)
Co1 O5W H5W1 . . 114.6(19)
Co1 O5W H5W2 . . 100.6(18)
H5W1 O5W H5W2 . . 107.0(15)

loop_
_geom_bond_atom_site_label_1
_geom_bond_atom_site_label_2
_geom_bond_site_symmetry_2
_geom_bond_distance
_geom_bond_publ_flag
Co1 O3 2_665 2.0206(15) ?
Co1 O3 . 2.0206(15) y
Co1 O1 . 2.0598(16) y
Co1 O1 2_665 2.0598(16) ?
Co1 O5W . 2.180(2) y
Co1 O5W 2_665 2.180(2) ?
C1 O2 . 1.237(3) ?
C1 O1 . 1.275(2) ?
C1 C2 . 1.509(3) ?
C2 C3 . 1.376(3) ?
C2 C10 . 1.428(3) ?
C3 N1 . 1.338(3) ?
C3 H3 . 0.9300 ?
C4 N1 . 1.401(3) ?
C4 C5 . 1.403(3) ?
C4 C9 . 1.405(3) ?
C5 C6 . 1.383(3) ?
C5 H5 . 0.9300 ?
C6 N2 . 1.400(2) ?
C6 C7 . 1.418(3) ?
C7 C8 . 1.348(3) ?
C7 F1 . 1.356(2) ?
C8 C9 . 1.407(3) ?
C8 H8 . 0.9300 ?
C9 C10 . 1.454(3) ?
C10 O3 . 1.263(2) ?
C11 N1 . 1.483(3) ?
C11 C12 . 1.511(3) ?
C11 H11A . 0.9700 ?
C11 H11B . 0.9700 ?
C12 H12A . 0.9600 ?
C12 H12B . 0.9600 ?
C12 H12C . 0.9600 ?
C13 N2 . 1.467(3) ?
C13 C14 . 1.519(3) ?
C13 H13A . 0.9700 ?
C13 H13B . 0.9700 ?
C14 N3 . 1.467(3) ?
C14 H14A . 0.9700 ?
C14 H14B . 0.9700 ?
C15 N2 . 1.475(3) ?
C15 C16 . 1.509(3) ?
C15 H15A . 0.9700 ?
C15 H15B . 0.9700 ?
C16 N3 . 1.461(3) ?
C16 H16A . 0.9700 ?
C16 H16B . 0.9700 ?
C17 N3 . 1.472(3) ?
C17 H17A . 0.9600 ?
C17 H17B . 0.9600 ?
C17 H17C . 0.9600 ?
O1W H1W1 . 0.846(10) ?
O1W H1W2 . 0.849(10) ?
O2W H2W1 . 0.840(19) ?
O2W H2W2 . 0.84(2) ?
O3W H3W1 . 0.848(10) ?
O3W H3W2 . 0.851(10) ?
O4W H4W1 . 0.844(10) ?
O4W H4W2 . 0.835(10) ?
O5W H5W1 . 0.862(10) ?
O5W H5W2 . 0.856(10) ?

loop_
_geom_hbond_atom_site_label_D
_geom_hbond_atom_site_label_H
_geom_hbond_atom_site_label_A
_geom_hbond_site_symmetry_A
_geom_hbond_distance_DH
_geom_hbond_distance_HA
_geom_hbond_distance_DA
_geom_hbond_angle_DHA
_geom_hbond_publ_flag
O4W H4W1 O1W . 0.844(10) 2.083(12) 2.879(3) 157(2) y
O3W H3W1 O1W 2_666 0.848(10) 2.035(12) 2.859(3) 164(3) y
O3W H3W2 O2 1_565 0.851(10) 1.899(10) 2.747(2) 174(3) y
O1W H1W1 O1 1_556 0.846(10) 1.911(11) 2.754(2) 175(2) y
O1W H1W2 O3W 1_546 0.849(10) 2.129(18) 2.877(3) 147(2) y
O2W H2W1 O3W . 0.840(9) 1.979(11) 2.813(3) 171(3) y
O2W H2W2 O5W . 0.840(9) 2.066(11) 2.904(3) 175(2) y
O5W H5W1 N3 1_654 0.862(10) 2.029(12) 2.870(3) 165(3) y
O5W H5W2 O4W 1_554 0.856(10) 2.064(11) 2.918(3) 175(2) y
O4W H4W2 O2W 2_766 0.835(10) 1.980(11) 2.787(3) 162(2) y

loop_
_geom_torsion_atom_site_label_1
_geom_torsion_atom_site_label_2
_geom_torsion_atom_site_label_3
_geom_torsion_atom_site_label_4
_geom_torsion_site_symmetry_1
_geom_torsion
O2 C1 C2 C3 . 5.2(3)
O1 C1 C2 C3 . -176.05(18)
O2 C1 C2 C10 . -172.9(2)
O1 C1 C2 C10 . 5.9(3)
C10 C2 C3 N1 . 1.8(3)
C1 C2 C3 N1 . -176.44(18)
N1 C4 C5 C6 . -178.05(18)
C9 C4 C5 C6 . 0.1(3)
C4 C5 C6 N2 . -179.66(18)
C4 C5 C6 C7 . -2.3(3)
C5 C6 C7 C8 . 3.2(3)
N2 C6 C7 C8 . -179.29(19)
C5 C6 C7 F1 . -174.77(18)
N2 C6 C7 F1 . 2.7(3)
F1 C7 C8 C9 . 176.32(19)
C6 C7 C8 C9 . -1.7(3)
N1 C4 C9 C8 . 179.74(17)
C5 C4 C9 C8 . 1.6(3)
N1 C4 C9 C10 . 0.4(3)
C5 C4 C9 C10 . -177.81(17)
C7 C8 C9 C4 . -0.8(3)
C7 C8 C9 C10 . 178.62(19)
C3 C2 C10 O3 . 176.41(18)
C1 C2 C10 O3 . -5.5(3)
C3 C2 C10 C9 . -5.5(3)
C1 C2 C10 C9 . 172.50(17)
C4 C9 C10 O3 . -177.22(18)
C8 C9 C10 O3 . 3.4(3)
C4 C9 C10 C2 . 4.6(3)
C8 C9 C10 C2 . -174.79(18)
N2 C13 C14 N3 . 60.3(2)
N2 C15 C16 N3 . -58.6(2)
C2 C3 N1 C4 . 3.5(3)
C2 C3 N1 C11 . 179.04(19)
C5 C4 N1 C3 . 173.72(18)
C9 C4 N1 C3 . -4.4(3)
C5 C4 N1 C11 . -1.7(3)
C9 C4 N1 C11 . -179.82(17)
C12 C11 N1 C3 . -91.1(2)
C12 C11 N1 C4 . 84.3(2)
C5 C6 N2 C13 . 8.6(3)
C7 C6 N2 C13 . -168.65(18)
C5 C6 N2 C15 . -122.3(2)
C7 C6 N2 C15 . 60.4(2)
C14 C13 N2 C6 . 166.40(17)
C14 C13 N2 C15 . -59.8(2)
C16 C15 N2 C6 . -165.98(18)
C16 C15 N2 C13 . 59.2(2)
C15 C16 N3 C14 . 57.5(2)
C15 C16 N3 C17 . 178.60(19)
C13 C14 N3 C16 . -58.4(2)
C13 C14 N3 C17 . -178.33(19)
O2 C1 O1 Co1 . 175.48(15)
C2 C1 O1 Co1 . -3.2(3)
O3 Co1 O1 C1 2_665 -179.59(18)
O3 Co1 O1 C1 . 0.41(18)
O5W Co1 O1 C1 . 91.75(19)
O5W Co1 O1 C1 2_665 -88.25(19)
C2 C10 O3 Co1 . 2.1(3)
C9 C10 O3 Co1 . -175.93(13)
O1 Co1 O3 C10 . 0.37(17)
O1 Co1 O3 C10 2_665 -179.63(17)
O5W Co1 O3 C10 . -89.65(17)
O5W Co1 O3 C10 2_665 90.35(17)
